data_1517230
loop_
_publ_author_name
'Clark, J. Stephen'
'Delion, Laetitia'
'Farrugia, Louis J.'

_publ_section_title
;
 Total synthesis of the purported structure of sclerophytin f.
;
_journal_issue 16
_journal_name_full 'Organic letters'
_journal_page_first 4300
_journal_page_last 4303
_journal_paper_doi 10.1021/ol5020152
_journal_volume 16
_journal_year 2014
_chemical_compound_source 'synthesis as described'
_chemical_formula_moiety 'C18 H26 O4'
_chemical_formula_sum 'C18 H26 O4'
_chemical_formula_weight 306.39
_chemical_name_systematic
;
 ?
;
_space_group_IT_number 2
_symmetry_cell_setting triclinic
_symmetry_Int_Tables_number 2
_symmetry_space_group_name_Hall '-P 1'
_symmetry_space_group_name_H-M 'P -1'
_atom_sites_solution_hydrogens mixed
_atom_sites_solution_primary direct
_atom_sites_solution_secondary direct
_audit_conform_dict_location ftp://ftp.iucr.org/pub/cif_core.dic
_audit_conform_dict_name cif_core.dic
_audit_conform_dict_version 2.4.3
_audit_creation_date 2014-03-27T10:57:54-00:00
_audit_creation_method 'WinGX routine CIF_UPDATE'
_cell_angle_alpha 71.5650(10)
_cell_angle_beta 85.8090(10)
_cell_angle_gamma 75.3090(10)
_cell_formula_units_Z 4
_cell_length_a 8.1038(2)
_cell_length_b 13.1776(3)
_cell_length_c 16.2542(4)
_cell_measurement_reflns_used 13388
_cell_measurement_temperature 100(2)
_cell_measurement_theta_max 34.97
_cell_measurement_theta_min 2
_cell_measurement_wavelength 0.71073
_cell_volume 1592.81(7)
_computing_cell_refinement 'HKL Scalepack (Otwinowski & Minor 1997)'
_computing_data_collection 'Collect (Bruker AXS BV, 1997-2004)'
_computing_data_reduction 'HKL Denzo and Scalepack (Otwinowski & Minor 1997)'
_computing_molecular_graphics 'ORTEP-3 for Windows (Farrugia, 2012)'
_computing_publication_material 'WinGX publication routines (Farrugia, 2012)'
_computing_structure_refinement 'SHELXL-2014/3 (Sheldrick, 2008)'
_computing_structure_solution 'SIR-92 (Altomare et al., 1994)'
_diffrn_ambient_temperature 100(2)
_diffrn_detector 'CCD plate'
_diffrn_detector_area_resol_mean 9
_diffrn_measured_fraction_theta_full 0.999
_diffrn_measured_fraction_theta_max 1
_diffrn_measurement_device '95mm CCD camera on \k-goniostat'
_diffrn_measurement_device_type KappaCCD
_diffrn_measurement_method 'CCD rotation images, thick slices'
_diffrn_orient_matrix_type 'by Bruker AXS Collect from scalepack cell'
_diffrn_orient_matrix_UB_11 -0.097762
_diffrn_orient_matrix_UB_12 0.007311
_diffrn_orient_matrix_UB_13 -0.037346
_diffrn_orient_matrix_UB_21 0.067194
_diffrn_orient_matrix_UB_22 0.026743
_diffrn_orient_matrix_UB_23 -0.053017
_diffrn_orient_matrix_UB_31 0.046932
_diffrn_orient_matrix_UB_32 -0.077677
_diffrn_orient_matrix_UB_33 -0.000519
_diffrn_radiation_monochromator 'horizonally mounted graphite crystal'
_diffrn_radiation_probe x-ray
_diffrn_radiation_type MoK\a
_diffrn_radiation_wavelength 0.71073
_diffrn_reflns_av_R_equivalents 0.029
_diffrn_reflns_Laue_measured_fraction_full 0.999
_diffrn_reflns_Laue_measured_fraction_max 1
_diffrn_reflns_limit_h_max 13
_diffrn_reflns_limit_h_min -13
_diffrn_reflns_limit_k_max 21
_diffrn_reflns_limit_k_min -21
_diffrn_reflns_limit_l_max 26
_diffrn_reflns_limit_l_min -26
_diffrn_reflns_number 130578
_diffrn_reflns_point_group_measured_fraction_full 0.999
_diffrn_reflns_point_group_measured_fraction_max 1
_diffrn_reflns_reduction_process
;
        Scaled and merged with Sortav
        R.H. Blessing, (1987) Cryst. Rev. 1, 3-58
        R.H. Blessing, (1989) J. Appl. Cryst. 22, 396-397
;
_diffrn_reflns_theta_full 25.242
_diffrn_reflns_theta_max 34.947
_diffrn_reflns_theta_min 2.436
_diffrn_source 'Enraf Nonius FR590'
_exptl_absorpt_coefficient_mu 0.089
_exptl_absorpt_correction_T_max 0.978
_exptl_absorpt_correction_T_min 0.936
_exptl_absorpt_correction_type gaussian
_exptl_absorpt_process_details
;
        P. Coppens, L. Leiserowitz, D Rabinovich, Acta Cryst.
        (1965), 18, 1035-1038
;
_exptl_crystal_colour colourless
_exptl_crystal_density_diffrn 1.278
_exptl_crystal_density_method 'not measured'
_exptl_crystal_description prism
_exptl_crystal_F_000 664
_exptl_crystal_size_max 0.65
_exptl_crystal_size_mid 0.467
_exptl_crystal_size_min 0.256
_refine_diff_density_max 0.46
_refine_diff_density_min -0.398
_refine_diff_density_rms 0.046
_refine_ls_extinction_method none
_refine_ls_goodness_of_fit_ref 1.026
_refine_ls_hydrogen_treatment refU
_refine_ls_matrix_type full
_refine_ls_number_constraints 0
_refine_ls_number_parameters 461
_refine_ls_number_reflns 13962
_refine_ls_number_restraints 0
_refine_ls_restrained_S_all 1.026
_refine_ls_R_factor_all 0.0426
_refine_ls_R_factor_gt 0.0358
_refine_ls_shift/su_max 0.001
_refine_ls_shift/su_mean 0
_refine_ls_structure_factor_coef Fsqd
_refine_ls_weighting_details 'w=1/[\s^2^(Fo^2^)+(0.0611P)^2^+0.2041P] where P=(Fo^2^+2Fc^2^)/3'
_refine_ls_weighting_scheme calc
_refine_ls_wR_factor_gt 0.102
_refine_ls_wR_factor_ref 0.1055
_reflns_number_gt 12093
_reflns_number_total 13962
_reflns_threshold_expression 'I > 2\s(I)'
_cod_data_source_file ol5020152_si_001.cif
_cod_data_source_block shelx
_cod_depositor_comments 'Adding full bibliography for 1517229--1517231.cif.'
_cod_database_code 1517230
_shelx_estimated_absorpt_t_min 0.945
_shelx_estimated_absorpt_t_max 0.978

loop_
_symmetry_equiv_pos_as_xyz
'x, y, z'
'-x, -y, -z'

loop_
_atom_site_label
_atom_site_type_symbol
_atom_site_fract_x
_atom_site_fract_y
_atom_site_fract_z
_atom_site_U_iso_or_equiv
_atom_site_adp_type
_atom_site_occupancy
_atom_site_calc_flag
O100 O 0.58576(6) -0.55217(4) 0.12496(3) 0.01577(8) Uani 1 d
O104 O 0.26693(6) -0.51767(5) 0.18286(3) 0.02202(10) Uani 1 d
O111 O 0.97795(7) -0.75652(4) 0.18308(4) 0.02296(10) Uani 1 d
O115 O 0.65825(7) -0.38146(4) 0.33902(3) 0.02227(9) Uani 1 d
C101 C 0.85888(7) -0.56630(4) 0.17631(3) 0.01271(9) Uani 1 d
H101 H 0.9427 -0.5192 0.1606 0.021(2) Uiso 1 calc
C102 C 0.72191(7) -0.52258(4) 0.23730(3) 0.01131(8) Uani 1 d
H102 H 0.6996 -0.4403 0.2187 0.016(2) Uiso 1 calc
C103 C 0.56482(7) -0.55334(5) 0.21384(4) 0.01298(9) Uani 1 d
H103 H 0.5677 -0.6307 0.2505 0.016(2) Uiso 1 calc
C104 C 0.38639(7) -0.48089(5) 0.22195(4) 0.01458(9) Uani 1 d
C105 C 0.36292(8) -0.35576(5) 0.18052(4) 0.01800(10) Uani 1 d
H10A H 0.4287 -0.3305 0.2158 0.023(2) Uiso 1 calc
H10B H 0.241 -0.3201 0.1855 0.027(3) Uiso 1 calc
C106 C 0.41473(8) -0.31157(6) 0.08453(4) 0.02066(11) Uani 1 d
H10C H 0.4167 -0.3675 0.0554 0.027(3) Uiso 1 calc
H10D H 0.3276 -0.2442 0.055 0.035(3) Uiso 1 calc
C107 C 0.58624(9) -0.28515(5) 0.07510(4) 0.01909(11) Uani 1 d
H107 H 0.5911 -0.222 0.0903 0.030(3) Uiso 1 calc
C108 C 0.73342(8) -0.33832(5) 0.04816(4) 0.01705(10) Uani 1 d
C109 C 0.75067(8) -0.44060(5) 0.02116(4) 0.01692(10) Uani 1 d
H10E H 0.8561 -0.4506 -0.0133 0.026(3) Uiso 1 calc
H10F H 0.6534 -0.4274 -0.0175 0.021(2) Uiso 1 calc
C110 C 0.75691(7) -0.54893(5) 0.09518(4) 0.01445(9) Uani 1 d
H110 H 0.8044 -0.6123 0.0721 0.017(2) Uiso 1 calc
C111 C 0.95387(7) -0.68563(5) 0.21918(4) 0.01505(9) Uani 1 d
C112 C 1.02124(8) -0.71146(5) 0.30960(4) 0.01968(11) Uani 1 d
H11A H 1.1474 -0.7334 0.3088 0.038(3) Uiso 1 calc
H11B H 0.9811 -0.7749 0.3487 0.034(3) Uiso 1 calc
C113 C 0.96514(7) -0.61434(5) 0.34573(4) 0.01709(10) Uani 1 d
H11C H 1.0248 -0.5563 0.3149 0.026(3) Uiso 1 calc
H11D H 0.9956 -0.639 0.408 0.026(3) Uiso 1 calc
C114 C 0.77061(7) -0.56725(5) 0.33412(3) 0.01334(9) Uani 1 d
H114 H 0.7131 -0.6282 0.3629 0.023(2) Uiso 1 calc
C115 C 0.71398(8) -0.47822(5) 0.37910(4) 0.01701(10) Uani 1 d
C116 C 0.73185(13) -0.51343(8) 0.47564(5) 0.0360(2) Uani 1 d
H11E H 0.8525 -0.5307 0.4913 0.078(6) Uiso 1 calc
H11F H 0.6873 -0.5791 0.5014 0.049(4) Uiso 1 calc
H11G H 0.6674 -0.4536 0.4975 0.053(4) Uiso 1 calc
C141 C 0.33664(8) -0.50392(6) 0.31713(4) 0.01828(10) Uani 1 d
H14A H 0.2185 -0.4636 0.3215 0.024(3) Uiso 1 calc
H14B H 0.4125 -0.4798 0.3473 0.027(3) Uiso 1 calc
H14C H 0.3469 -0.5832 0.3438 0.026(3) Uiso 1 calc
C181 C 0.89327(9) -0.29758(6) 0.04313(5) 0.02323(12) Uani 1 d
H18A H 0.8694 -0.2338 0.0646 0.038(3) Uiso 1 calc
H18B H 0.9309 -0.276 -0.0173 0.035(3) Uiso 1 calc
H18C H 0.9833 -0.3565 0.0787 0.040(3) Uiso 1 calc
H104 H 0.3168(19) -0.5279(12) 0.1365(10) 0.049(4) Uiso 1 d
O200 O 0.39224(6) 0.10780(4) 0.27684(3) 0.01865(9) Uani 1 d
O204 O 0.12388(6) 0.01519(4) 0.29417(3) 0.01957(9) Uani 1 d
O211 O 0.70125(8) 0.14256(5) 0.40911(4) 0.03089(12) Uani 1 d
O215 O 0.95059(7) -0.29880(5) 0.42433(4) 0.02593(11) Uani 1 d
C201 C 0.68765(7) 0.04240(5) 0.30967(4) 0.01554(9) Uani 1 d
H201 H 0.7935 0.0346 0.2742 0.025(3) Uiso 1 calc
C202 C 0.60989(7) -0.05718(4) 0.31998(4) 0.01263(9) Uani 1 d
H202 H 0.6285 -0.076 0.2645 0.014(2) Uiso 1 calc
C203 C 0.41822(7) -0.00650(5) 0.32656(4) 0.01407(9) Uani 1 d
H203 H 0.3911 -0.0116 0.3885 0.020(2) Uiso 1 calc
C204 C 0.29197(7) -0.05482(5) 0.29278(4) 0.01458(9) Uani 1 d
C205 C 0.32827(8) -0.06731(5) 0.20148(4) 0.01751(10) Uani 1 d
H20A H 0.2329 -0.0921 0.1857 0.029(3) Uiso 1 calc
H20B H 0.4324 -0.1275 0.2057 0.026(3) Uiso 1 calc
C206 C 0.35308(8) 0.03390(6) 0.12515(4) 0.02007(11) Uani 1 d
H20C H 0.2904 0.0384 0.0736 0.031(3) Uiso 1 calc
H20D H 0.3042 0.102 0.141 0.026(3) Uiso 1 calc
C207 C 0.53859(8) 0.02705(5) 0.10275(4) 0.01948(11) Uani 1 d
H207 H 0.5909 -0.0262 0.0747 0.028(3) Uiso 1 calc
C208 C 0.63967(8) 0.08622(5) 0.11717(4) 0.01951(11) Uani 1 d
C209 C 0.57847(9) 0.17740(5) 0.15835(5) 0.02253(12) Uani 1 d
H20E H 0.4694 0.2249 0.1302 0.031(3) Uiso 1 calc
H20F H 0.6624 0.2233 0.1455 0.034(3) Uiso 1 calc
C210 C 0.55118(8) 0.14055(5) 0.25693(5) 0.01909(11) Uani 1 d
H210 H 0.5452 0.2046 0.2785 0.027(3) Uiso 1 calc
C211 C 0.73174(8) 0.05363(6) 0.39575(4) 0.02001(11) Uani 1 d
C212 C 0.81906(8) -0.05217(6) 0.46194(4) 0.02199(12) Uani 1 d
H21A H 0.8336 -0.038 0.5169 0.030(3) Uiso 1 calc
H21B H 0.9335 -0.0813 0.4409 0.030(3) Uiso 1 calc
C213 C 0.71191(8) -0.13760(6) 0.47788(4) 0.02009(11) Uani 1 d
H21C H 0.7696 -0.2068 0.5218 0.024(3) Uiso 1 calc
H21D H 0.599 -0.1093 0.5008 0.027(3) Uiso 1 calc
C214 C 0.68751(7) -0.16172(5) 0.39376(4) 0.01473(9) Uani 1 d
H214 H 0.6021 -0.2077 0.407 0.021(2) Uiso 1 calc
C215 C 0.85194(7) -0.23269(5) 0.36843(4) 0.01677(10) Uani 1 d
C216 C 0.88823(9) -0.22297(6) 0.27433(5) 0.02332(12) Uani 1 d
H21E H 0.9137 -0.1515 0.2445 0.038(3) Uiso 1 calc
H21F H 0.7882 -0.2287 0.2473 0.031(3) Uiso 1 calc
H21G H 0.9864 -0.2824 0.2701 0.035(3) Uiso 1 calc
C241 C 0.28293(8) -0.16700(5) 0.35655(4) 0.01898(11) Uani 1 d
H24A H 0.2695 -0.1617 0.4156 0.034(3) Uiso 1 calc
H24B H 0.3883 -0.222 0.3533 0.027(3) Uiso 1 calc
H24C H 0.1853 -0.1892 0.3416 0.030(3) Uiso 1 calc
C281 C 0.82638(9) 0.06338(7) 0.09307(5) 0.02536(13) Uani 1 d
H28A H 0.8531 0.003 0.0675 0.041(3) Uiso 1 calc
H28B H 0.8966 0.0425 0.1452 0.034(3) Uiso 1 calc
H28C H 0.8503 0.1298 0.0509 0.047(4) Uiso 1 calc
H204 H 0.1243(17) 0.0804(11) 0.2611(9) 0.037(3) Uiso 1 d

loop_
_atom_site_aniso_label
_atom_site_aniso_U_11
_atom_site_aniso_U_22
_atom_site_aniso_U_33
_atom_site_aniso_U_23
_atom_site_aniso_U_13
_atom_site_aniso_U_12
O100 0.01310(17) 0.0224(2) 0.01507(17) -0.01042(15) -0.00040(13) -0.00390(14)
O104 0.01390(19) 0.0365(3) 0.0221(2) -0.0156(2) -0.00036(16) -0.00888(18)
O111 0.0255(2) 0.0175(2) 0.0254(2) -0.01137(17) -0.00526(18) 0.00317(17)
O115 0.0263(2) 0.0194(2) 0.0236(2) -0.01158(17) -0.00280(18) -0.00280(17)
C101 0.0115(2) 0.0133(2) 0.0128(2) -0.00474(16) -0.00044(15) -0.00104(16)
C102 0.01078(19) 0.01193(19) 0.01135(19) -0.00432(15) -0.00080(15) -0.00183(15)
C103 0.0123(2) 0.0145(2) 0.0135(2) -0.00586(16) -0.00028(16) -0.00351(16)
C104 0.0110(2) 0.0197(2) 0.0147(2) -0.00731(18) -0.00007(16) -0.00398(17)
C105 0.0144(2) 0.0189(2) 0.0175(2) -0.00574(19) 0.00140(18) 0.00137(18)
C106 0.0168(2) 0.0215(3) 0.0163(2) -0.0021(2) -0.00056(19) 0.0037(2)
C107 0.0217(3) 0.0150(2) 0.0159(2) -0.00216(18) 0.00240(19) -0.00017(19)
C108 0.0189(2) 0.0163(2) 0.0123(2) -0.00166(17) 0.00107(17) -0.00168(18)
C109 0.0169(2) 0.0199(2) 0.0118(2) -0.00543(18) 0.00026(17) -0.00003(19)
C110 0.0133(2) 0.0168(2) 0.0136(2) -0.00735(17) -0.00057(16) -0.00058(17)
C111 0.0121(2) 0.0146(2) 0.0172(2) -0.00559(18) -0.00083(17) -0.00006(17)
C112 0.0184(2) 0.0183(2) 0.0183(2) -0.00598(19) -0.00549(19) 0.00451(19)
C113 0.0131(2) 0.0204(2) 0.0171(2) -0.00710(19) -0.00364(17) -0.00007(18)
C114 0.0124(2) 0.0149(2) 0.0119(2) -0.00364(16) -0.00124(15) -0.00216(16)
C115 0.0139(2) 0.0230(3) 0.0151(2) -0.00943(19) -0.00191(17) -0.00135(19)
C116 0.0458(5) 0.0381(4) 0.0155(3) -0.0120(3) -0.0059(3) 0.0111(4)
C141 0.0151(2) 0.0261(3) 0.0157(2) -0.0077(2) 0.00270(18) -0.0076(2)
C181 0.0236(3) 0.0218(3) 0.0224(3) -0.0032(2) 0.0029(2) -0.0075(2)
O200 0.01413(18) 0.01146(17) 0.0294(2) -0.00631(16) -0.00069(16) -0.00114(14)
O204 0.00994(17) 0.0188(2) 0.0271(2) -0.00584(17) 0.00024(15) -0.00008(14)
O211 0.0368(3) 0.0312(3) 0.0357(3) -0.0221(2) 0.0030(2) -0.0136(2)
O215 0.0198(2) 0.0248(2) 0.0262(2) -0.00380(19) -0.00746(18) 0.00383(18)
C201 0.0140(2) 0.0161(2) 0.0188(2) -0.00725(18) 0.00024(17) -0.00530(18)
C202 0.01048(19) 0.0126(2) 0.0150(2) -0.00473(16) -0.00038(16) -0.00232(15)
C203 0.0114(2) 0.0130(2) 0.0183(2) -0.00644(17) 0.00051(16) -0.00197(16)
C204 0.00967(19) 0.0146(2) 0.0195(2) -0.00593(18) 0.00008(16) -0.00216(16)
C205 0.0157(2) 0.0194(2) 0.0199(2) -0.0081(2) -0.00028(18) -0.00578(19)
C206 0.0176(2) 0.0232(3) 0.0183(2) -0.0044(2) -0.00297(19) -0.0048(2)
C207 0.0197(3) 0.0210(3) 0.0162(2) -0.00329(19) -0.00031(19) -0.0051(2)
C208 0.0185(2) 0.0186(2) 0.0172(2) 0.00099(19) -0.00096(19) -0.0052(2)
C209 0.0235(3) 0.0146(2) 0.0265(3) -0.0002(2) -0.0026(2) -0.0065(2)
C210 0.0182(2) 0.0128(2) 0.0274(3) -0.0067(2) -0.0006(2) -0.00502(18)
C211 0.0162(2) 0.0273(3) 0.0232(3) -0.0141(2) 0.0035(2) -0.0101(2)
C212 0.0167(2) 0.0343(3) 0.0194(3) -0.0134(2) -0.0007(2) -0.0071(2)
C213 0.0169(2) 0.0283(3) 0.0144(2) -0.0062(2) 0.00041(18) -0.0049(2)
C214 0.0119(2) 0.0161(2) 0.0146(2) -0.00328(17) -0.00061(16) -0.00233(17)
C215 0.0127(2) 0.0161(2) 0.0194(2) -0.00363(19) -0.00077(18) -0.00187(17)
C216 0.0196(3) 0.0226(3) 0.0212(3) -0.0049(2) 0.0043(2) 0.0029(2)
C241 0.0147(2) 0.0167(2) 0.0248(3) -0.0041(2) 0.00037(19) -0.00547(19)
C281 0.0193(3) 0.0309(3) 0.0208(3) 0.0002(2) 0.0012(2) -0.0078(2)

loop_
_atom_type_symbol
_atom_type_description
_atom_type_scat_dispersion_real
_atom_type_scat_dispersion_imag
_atom_type_scat_source
O O 0.0106 0.006 'International Tables Vol C Tables 4.2.6.8 and 6.1.1.4'
C C 0.0033 0.0016 'International Tables Vol C Tables 4.2.6.8 and 6.1.1.4'
H H 0 0 'International Tables Vol C Tables 4.2.6.8 and 6.1.1.4'

loop_
_exptl_crystal_face_index_h
_exptl_crystal_face_index_k
_exptl_crystal_face_index_l
_exptl_crystal_face_perp_dist
0 1 0 0.129
0 -1 0 0.127
0 0 -1 0.282
0 0 1 0.185
10 0 0 0.38
-11 1 -4 0.278

loop_
_geom_angle_atom_site_label_1
_geom_angle_atom_site_label_2
_geom_angle_atom_site_label_3
_geom_angle
C103 O100 C110 111.75(4)
C104 O104 H104 104.6(10)
C111 C101 C110 114.03(5)
C111 C101 C102 111.81(4)
C110 C101 C102 103.70(4)
C111 C101 H101 109
C110 C101 H101 109
C102 C101 H101 109
C103 C102 C114 115.10(4)
C103 C102 C101 101.38(4)
C114 C102 C101 114.93(4)
C103 C102 H102 108.3
C114 C102 H102 108.3
C101 C102 H102 108.3
O100 C103 C102 106.28(4)
O100 C103 C104 107.53(4)
C102 C103 C104 118.80(4)
O100 C103 H103 107.9
C102 C103 H103 107.9
C104 C103 H103 107.9
O104 C104 C141 105.46(5)
O104 C104 C105 109.40(5)
C141 C104 C105 108.65(5)
O104 C104 C103 106.74(5)
C141 C104 C103 109.88(5)
C105 C104 C103 116.17(5)
C104 C105 C106 118.61(5)
C104 C105 H10A 107.7
C106 C105 H10A 107.7
C104 C105 H10B 107.7
C106 C105 H10B 107.7
H10A C105 H10B 107.1
C107 C106 C105 112.86(5)
C107 C106 H10C 109
C105 C106 H10C 109
C107 C106 H10D 109
C105 C106 H10D 109
H10C C106 H10D 107.8
C108 C107 C106 128.96(6)
C108 C107 H107 115.5
C106 C107 H107 115.5
C107 C108 C181 120.62(6)
C107 C108 C109 123.15(6)
C181 C108 C109 116.23(5)
C108 C109 C110 116.20(5)
C108 C109 H10E 108.2
C110 C109 H10E 108.2
C108 C109 H10F 108.2
C110 C109 H10F 108.2
H10E C109 H10F 107.4
O100 C110 C101 105.32(4)
O100 C110 C109 108.91(5)
C101 C110 C109 116.36(5)
O100 C110 H110 108.7
C101 C110 H110 108.7
C109 C110 H110 108.7
O111 C111 C112 121.27(5)
O111 C111 C101 122.96(5)
C112 C111 C101 115.76(5)
C111 C112 C113 113.03(5)
C111 C112 H11A 109
C113 C112 H11A 109
C111 C112 H11B 109
C113 C112 H11B 109
H11A C112 H11B 107.8
C112 C113 C114 109.72(5)
C112 C113 H11C 109.7
C114 C113 H11C 109.7
C112 C113 H11D 109.7
C114 C113 H11D 109.7
H11C C113 H11D 108.2
C115 C114 C102 111.97(5)
C115 C114 C113 108.98(5)
C102 C114 C113 110.47(5)
C115 C114 H114 108.4
C102 C114 H114 108.4
C113 C114 H114 108.4
O115 C115 C116 120.00(6)
O115 C115 C114 122.31(5)
C116 C115 C114 117.68(6)
C115 C116 H11E 109.5
C115 C116 H11F 109.5
H11E C116 H11F 109.5
C115 C116 H11G 109.5
H11E C116 H11G 109.5
H11F C116 H11G 109.5
C104 C141 H14A 109.5
C104 C141 H14B 109.5
H14A C141 H14B 109.5
C104 C141 H14C 109.5
H14A C141 H14C 109.5
H14B C141 H14C 109.5
C108 C181 H18A 109.5
C108 C181 H18B 109.5
H18A C181 H18B 109.5
C108 C181 H18C 109.5
H18A C181 H18C 109.5
H18B C181 H18C 109.5
C203 O200 C210 111.94(4)
C204 O204 H204 108.0(9)
C211 C201 C210 113.44(5)
C211 C201 C202 113.85(5)
C210 C201 C202 102.94(4)
C211 C201 H201 108.8
C210 C201 H201 108.8
C202 C201 H201 108.8
C214 C202 C203 116.24(5)
C214 C202 C201 114.92(5)
C203 C202 C201 102.02(4)
C214 C202 H202 107.7
C203 C202 H202 107.7
C201 C202 H202 107.7
O200 C203 C202 105.44(4)
O200 C203 C204 108.04(5)
C202 C203 C204 117.57(5)
O200 C203 H203 108.5
C202 C203 H203 108.5
C204 C203 H203 108.5
O204 C204 C241 104.67(5)
O204 C204 C205 109.60(5)
C241 C204 C205 108.62(5)
O204 C204 C203 107.31(5)
C241 C204 C203 110.20(5)
C205 C204 C203 115.87(5)
C204 C205 C206 119.01(5)
C204 C205 H20A 107.6
C206 C205 H20A 107.6
C204 C205 H20B 107.6
C206 C205 H20B 107.6
H20A C205 H20B 107
C207 C206 C205 112.02(5)
C207 C206 H20C 109.2
C205 C206 H20C 109.2
C207 C206 H20D 109.2
C205 C206 H20D 109.2
H20C C206 H20D 107.9
C208 C207 C206 128.57(6)
C208 C207 H207 115.7
C206 C207 H207 115.7
C207 C208 C281 120.57(7)
C207 C208 C209 123.58(6)
C281 C208 C209 115.85(6)
C208 C209 C210 116.23(5)
C208 C209 H20E 108.2
C210 C209 H20E 108.2
C208 C209 H20F 108.2
C210 C209 H20F 108.2
H20E C209 H20F 107.4
O200 C210 C201 105.53(5)
O200 C210 C209 110.35(5)
C201 C210 C209 115.75(5)
O200 C210 H210 108.3
C201 C210 H210 108.3
C209 C210 H210 108.3
O211 C211 C212 122.36(6)
O211 C211 C201 122.24(7)
C212 C211 C201 115.38(5)
C211 C212 C213 109.86(5)
C211 C212 H21A 109.7
C213 C212 H21A 109.7
C211 C212 H21B 109.7
C213 C212 H21B 109.7
H21A C212 H21B 108.2
C214 C213 C212 110.98(5)
C214 C213 H21C 109.4
C212 C213 H21C 109.4
C214 C213 H21D 109.4
C212 C213 H21D 109.4
H21C C213 H21D 108
C215 C214 C213 111.29(5)
C215 C214 C202 113.55(5)
C213 C214 C202 112.79(5)
C215 C214 H214 106.2
C213 C214 H214 106.2
C202 C214 H214 106.2
O215 C215 C216 120.05(6)
O215 C215 C214 119.99(6)
C216 C215 C214 119.93(5)
C215 C216 H21E 109.5
C215 C216 H21F 109.5
H21E C216 H21F 109.5
C215 C216 H21G 109.5
H21E C216 H21G 109.5
H21F C216 H21G 109.5
C204 C241 H24A 109.5
C204 C241 H24B 109.5
H24A C241 H24B 109.5
C204 C241 H24C 109.5
H24A C241 H24C 109.5
H24B C241 H24C 109.5
C208 C281 H28A 109.5
C208 C281 H28B 109.5
H28A C281 H28B 109.5
C208 C281 H28C 109.5
H28A C281 H28C 109.5
H28B C281 H28C 109.5

loop_
_geom_bond_atom_site_label_1
_geom_bond_atom_site_label_2
_geom_bond_distance
O100 C103 1.4379(7)
O100 C110 1.4417(7)
O104 C104 1.4485(7)
O104 H104 0.861(16)
O111 C111 1.2216(7)
O115 C115 1.2164(8)
C101 C111 1.5240(8)
C101 C110 1.5319(8)
C101 C102 1.5565(8)
C101 H101 1
C102 C103 1.5365(7)
C102 C114 1.5382(7)
C102 H102 1
C103 C104 1.5399(8)
C103 H103 1
C104 C141 1.5237(8)
C104 C105 1.5382(9)
C105 C106 1.5503(9)
C105 H10A 0.99
C105 H10B 0.99
C106 C107 1.5023(10)
C106 H10C 0.99
C106 H10D 0.99
C107 C108 1.3413(9)
C107 H107 0.95
C108 C181 1.5108(10)
C108 C109 1.5160(9)
C109 C110 1.5408(8)
C109 H10E 0.99
C109 H10F 0.99
C110 H110 1
C111 C112 1.5102(8)
C112 C113 1.5266(9)
C112 H11A 0.99
C112 H11B 0.99
C113 C114 1.5424(8)
C113 H11C 0.99
C113 H11D 0.99
C114 C115 1.5304(8)
C114 H114 1
C115 C116 1.4957(9)
C116 H11E 0.98
C116 H11F 0.98
C116 H11G 0.98
C141 H14A 0.98
C141 H14B 0.98
C141 H14C 0.98
C181 H18A 0.98
C181 H18B 0.98
C181 H18C 0.98
O200 C203 1.4354(7)
O200 C210 1.4431(8)
O204 C204 1.4417(7)
O204 H204 0.858(13)
O211 C211 1.2198(8)
O215 C215 1.2148(7)
C201 C211 1.5290(9)
C201 C210 1.5306(9)
C201 C202 1.5531(8)
C201 H201 1
C202 C214 1.5354(8)
C202 C203 1.5378(8)
C202 H202 1
C203 C204 1.5450(8)
C203 H203 1
C204 C241 1.5296(9)
C204 C205 1.5434(9)
C205 C206 1.5528(9)
C205 H20A 0.99
C205 H20B 0.99
C206 C207 1.5076(9)
C206 H20C 0.99
C206 H20D 0.99
C207 C208 1.3422(9)
C207 H207 0.95
C208 C281 1.5134(10)
C208 C209 1.5151(10)
C209 C210 1.5372(10)
C209 H20E 0.99
C209 H20F 0.99
C210 H210 1
C211 C212 1.5047(10)
C212 C213 1.5385(10)
C212 H21A 0.99
C212 H21B 0.99
C213 C214 1.5349(9)
C213 H21C 0.99
C213 H21D 0.99
C214 C215 1.5333(8)
C214 H214 1
C215 C216 1.5073(9)
C216 H21E 0.98
C216 H21F 0.98
C216 H21G 0.98
C241 H24A 0.98
C241 H24B 0.98
C241 H24C 0.98
C281 H28A 0.98
C281 H28B 0.98
C281 H28C 0.98

loop_
_geom_torsion_atom_site_label_1
_geom_torsion_atom_site_label_2
_geom_torsion_atom_site_label_3
_geom_torsion_atom_site_label_4
_geom_torsion
C111 C101 C102 C103 -89.84(5)
C110 C101 C102 C103 33.46(5)
C111 C101 C102 C114 34.96(6)
C110 C101 C102 C114 158.26(5)
C110 O100 C103 C102 13.37(6)
C110 O100 C103 C104 141.58(5)
C114 C102 C103 O100 -153.60(4)
C101 C102 C103 O100 -28.91(5)
C114 C102 C103 C104 85.17(6)
C101 C102 C103 C104 -150.15(5)
O100 C103 C104 O104 50.30(6)
C102 C103 C104 O104 170.90(5)
O100 C103 C104 C141 164.18(5)
C102 C103 C104 C141 -75.22(6)
O100 C103 C104 C105 -71.99(6)
C102 C103 C104 C105 48.61(7)
O104 C104 C105 C106 -68.60(7)
C141 C104 C105 C106 176.73(5)
C103 C104 C105 C106 52.28(7)
C104 C105 C106 C107 -100.08(7)
C105 C106 C107 C108 109.01(7)
C106 C107 C108 C181 179.86(6)
C106 C107 C108 C109 -0.02(10)
C107 C108 C109 C110 -76.15(7)
C181 C108 C109 C110 103.97(6)
C103 O100 C110 C101 8.64(6)
C103 O100 C110 C109 -116.85(5)
C111 C101 C110 O100 95.20(5)
C102 C101 C110 O100 -26.63(5)
C111 C101 C110 C109 -144.08(5)
C102 C101 C110 C109 94.09(5)
C108 C109 C110 O100 79.44(6)
C108 C109 C110 C101 -39.34(7)
C110 C101 C111 O111 15.15(8)
C102 C101 C111 O111 132.39(6)
C110 C101 C111 C112 -166.17(5)
C102 C101 C111 C112 -48.93(7)
O111 C111 C112 C113 -175.29(6)
C101 C111 C112 C113 6.01(8)
C111 C112 C113 C114 49.80(7)
C103 C102 C114 C115 -102.25(5)
C101 C102 C114 C115 140.49(5)
C103 C102 C114 C113 136.08(5)
C101 C102 C114 C113 18.82(6)
C112 C113 C114 C115 174.09(5)
C112 C113 C114 C102 -62.49(6)
C102 C114 C115 O115 -9.08(8)
C113 C114 C115 O115 113.44(7)
C102 C114 C115 C116 171.94(6)
C113 C114 C115 C116 -65.54(8)
C211 C201 C202 C214 -37.73(7)
C210 C201 C202 C214 -160.95(5)
C211 C201 C202 C203 88.96(6)
C210 C201 C202 C203 -34.26(6)
C210 O200 C203 C202 -13.84(6)
C210 O200 C203 C204 -140.35(5)
C214 C202 C203 O200 155.62(5)
C201 C202 C203 O200 29.79(5)
C214 C202 C203 C204 -83.93(6)
C201 C202 C203 C204 150.23(5)
O200 C203 C204 O204 -52.86(6)
C202 C203 C204 O204 -171.94(5)
O200 C203 C204 C241 -166.27(5)
C202 C203 C204 C241 74.65(6)
O200 C203 C204 C205 69.93(6)
C202 C203 C204 C205 -49.15(7)
O204 C204 C205 C206 69.36(7)
C241 C204 C205 C206 -176.84(5)
C203 C204 C205 C206 -52.21(7)
C204 C205 C206 C207 102.10(7)
C205 C206 C207 C208 -107.94(8)
C206 C207 C208 C281 177.32(6)
C206 C207 C208 C209 -2.06(10)
C207 C208 C209 C210 75.66(8)
C281 C208 C209 C210 -103.75(7)
C203 O200 C210 C201 -8.57(7)
C203 O200 C210 C209 117.16(6)
C211 C201 C210 O200 -96.56(6)
C202 C201 C210 O200 26.93(6)
C211 C201 C210 C209 141.12(5)
C202 C201 C210 C209 -95.39(6)
C208 C209 C210 O200 -78.06(7)
C208 C209 C210 C201 41.67(8)
C210 C201 C211 O211 -20.36(9)
C202 C201 C211 O211 -137.66(6)
C210 C201 C211 C212 161.05(5)
C202 C201 C211 C212 43.75(7)
O211 C211 C212 C213 126.87(7)
C201 C211 C212 C213 -54.54(7)
C211 C212 C213 C214 59.56(7)
C212 C213 C214 C215 73.85(7)
C212 C213 C214 C202 -55.12(7)
C203 C202 C214 C215 157.35(5)
C201 C202 C214 C215 -83.62(6)
C203 C202 C214 C213 -74.86(6)
C201 C202 C214 C213 44.17(7)
C213 C214 C215 O215 30.96(8)
C202 C214 C215 O215 159.52(6)
C213 C214 C215 C216 -151.02(6)
C202 C214 C215 C216 -22.46(8)
